data_1010062
loop_
_publ_author_name
'Terpstra, P'
'Westenbrink, H G K'

_publ_section_title 'On the crystal-structure of lead-iodide'
_journal_coden_ASTM PKNAAU
_journal_name_full
;
Proceedings of the Koninklijke Nederlandse Academie van Wetenschappen
;
_journal_page_first 431
_journal_page_last 442
_journal_volume 29
_journal_year 1926
_chemical_formula_structural 'Pb I2'
_chemical_formula_sum 'I2 Pb'
_chemical_name_systematic 'Lead iodide'
_space_group_IT_number 164
_symmetry_cell_setting trigonal
_symmetry_Int_Tables_number 164
_symmetry_space_group_name_Hall '-P 3 2"'
_symmetry_space_group_name_H-M 'P -3 m 1'
_cell_angle_alpha 90
_cell_angle_beta 90
_cell_angle_gamma 120
_cell_formula_units_Z 1
_cell_length_a 4.59
_cell_length_b 4.59
_cell_length_c 6.78
_cell_volume 123.7
_exptl_crystal_density_meas 6.18
_cod_database_code 1010062

loop_
_symmetry_equiv_pos_as_xyz
x,y,z
-y,x-y,z
y-x,-x,z
-y,-x,z
x,x-y,z
y-x,y,z
-x,-y,-z
y,y-x,-z
x-y,x,-z
y,x,-z
-x,y-x,-z
x-y,-y,-z

loop_
_atom_site_label
_atom_site_type_symbol
_atom_site_symmetry_multiplicity
_atom_site_Wyckoff_symbol
_atom_site_fract_x
_atom_site_fract_y
_atom_site_fract_z
_atom_site_occupancy
_atom_site_attached_hydrogens
_atom_site_calc_flag
Pb1 Pb2+ 1 a 0. 0. 0. 1. 0 d
I1 I1- 2 d 0.3333 0.6667 0.2 1. 0 d

loop_
_atom_type_symbol
_atom_type_oxidation_number
Pb2+ 2.000
I1- -1.000
